data_4343491
loop_
_publ_author_name
'Barnett, Brandon R.'
'Labios, Liezel A.'
'Moore, Curtis E.'
'England, Jason'
'Rheingold, Arnold L.'
'Wieghardt, Karl'
'Figueroa, Joshua S.'

_publ_section_title
;
 Solution Dynamics of Redox Noninnocent Nitrosoarene Ligands: Mapping the
 Electronic Criteria for the Formation of Persistent Metal-Coordinated
 Nitroxide Radicals.
;
_journal_issue 14
_journal_name_full 'Inorganic chemistry'
_journal_page_first 7110
_journal_page_last 7121
_journal_paper_doi 10.1021/acs.inorgchem.5b01252
_journal_volume 54
_journal_year 2015
_chemical_formula_moiety 'C68 H79 N3 O Pd'
_chemical_formula_sum 'C68 H79 N3 O Pd'
_chemical_formula_weight 1060.74
_chemical_name_common Pd(h2-N,O-PhNO)(CNArDipp2)2
_space_group_crystal_system monoclinic
_space_group_IT_number 14
_space_group_name_Hall '-P 2ybc'
_space_group_name_H-M_alt 'P 1 21/c 1'
_symmetry_space_group_name_Hall '-P 2ybc'
_symmetry_space_group_name_H-M 'P 1 21/c 1'
_atom_sites_solution_hydrogens geom
_audit_creation_method SHELXL-2014/6
_cell_angle_alpha 90
_cell_angle_beta 98.7240(10)
_cell_angle_gamma 90
_cell_formula_units_Z 4
_cell_length_a 25.3884(11)
_cell_length_b 11.7589(5)
_cell_length_c 19.8229(9)
_cell_measurement_temperature 100(2)
_cell_volume 5849.5(4)
_computing_cell_refinement 'Bruker SAINT'
_computing_data_collection 'Bruker APEX2'
_computing_data_reduction 'Bruker SAINT'
_computing_structure_refinement 'SHELXL-2014/6 (Sheldrick, 2014)'
_computing_structure_solution 'SHELXS-97 (Sheldrick, 2008)'
_diffrn_ambient_temperature 100(2)
_diffrn_measured_fraction_theta_full 1.000
_diffrn_measured_fraction_theta_max 0.998
_diffrn_measurement_device_type 'Bruker APEX-II CCD'
_diffrn_measurement_method '\f and \w scans'
_diffrn_radiation_type MoK\a
_diffrn_radiation_wavelength 0.71073
_diffrn_reflns_av_R_equivalents 0.0333
_diffrn_reflns_av_unetI/netI 0.0326
_diffrn_reflns_laue_measured_fraction_full 1.000
_diffrn_reflns_laue_measured_fraction_max 0.998
_diffrn_reflns_limit_h_max 30
_diffrn_reflns_limit_h_min -30
_diffrn_reflns_limit_k_max 14
_diffrn_reflns_limit_k_min -14
_diffrn_reflns_limit_l_max 22
_diffrn_reflns_limit_l_min -23
_diffrn_reflns_number 40739
_diffrn_reflns_point_group_measured_fraction_full 1.000
_diffrn_reflns_point_group_measured_fraction_max 0.998
_diffrn_reflns_theta_full 25.000
_diffrn_reflns_theta_max 25.399
_diffrn_reflns_theta_min 1.623
_diffrn_source 'fine-focus sealed tube'
_exptl_absorpt_coefficient_mu 0.361
_exptl_absorpt_correction_T_max 0.9648
_exptl_absorpt_correction_T_min 0.9280
_exptl_absorpt_correction_type multi-scan
_exptl_absorpt_process_details SADABS
_exptl_crystal_colour red
_exptl_crystal_density_diffrn 1.204
_exptl_crystal_density_meas ?
_exptl_crystal_description block
_exptl_crystal_F_000 2248
_exptl_crystal_size_max 0.210
_exptl_crystal_size_mid 0.110
_exptl_crystal_size_min 0.100
_refine_diff_density_max 1.039
_refine_diff_density_min -0.685
_refine_diff_density_rms 0.061
_refine_ls_extinction_method none
_refine_ls_goodness_of_fit_ref 1.019
_refine_ls_hydrogen_treatment constr
_refine_ls_matrix_type full
_refine_ls_number_parameters 658
_refine_ls_number_reflns 10732
_refine_ls_number_restraints 0
_refine_ls_restrained_S_all 1.019
_refine_ls_R_factor_all 0.0460
_refine_ls_R_factor_gt 0.0345
_refine_ls_shift/su_max 0.002
_refine_ls_shift/su_mean 0.000
_refine_ls_structure_factor_coef Fsqd
_refine_ls_weighting_details 'w=1/[\s^2^(Fo^2^)+(0.0416P)^2^+5.6376P] where P=(Fo^2^+2Fc^2^)/3'
_refine_ls_weighting_scheme calc
_refine_ls_wR_factor_gt 0.0848
_refine_ls_wR_factor_ref 0.0942
_reflns_Friedel_coverage 0.000
_reflns_number_gt 8737
_reflns_number_total 10732
_reflns_threshold_expression 'I > 2\s(I)'
_cod_data_source_file ic5b01252_si_002.cif
_cod_data_source_block jfig624
_cod_depositor_comments
;
The following automatic conversions were performed:

'_exptl_crystal_density_meas' value 'not measured' was changed to '?'
- the value is perceived as not measured.

Automatic conversion script
Id: cif_fix_values 3271 2015-04-21 07:52:19Z andrius 

 Adding full bibliography for 4343481--4343500.cif.
;
_cod_database_code 4343491
_shelx_space_group_comment
;
The symmetry employed for this shelxl refinement is uniquely defined
by the following loop, which should always be used as a source of
symmetry information in preference to the above space-group names.
They are only intended as comments.
;
_shelx_estimated_absorpt_t_min 0.928
_shelx_estimated_absorpt_t_max 0.965
_shelxl_version_number 2014/6

loop_
_space_group_symop_operation_xyz
'x, y, z'
'-x, y+1/2, -z+1/2'
'-x, -y, -z'
'x, -y-1/2, z-1/2'

loop_
_atom_site_label
_atom_site_type_symbol
_atom_site_fract_x
_atom_site_fract_y
_atom_site_fract_z
_atom_site_U_iso_or_equiv
_atom_site_adp_type
_atom_site_occupancy
_atom_site_site_symmetry_order
_atom_site_calc_flag
_atom_site_refinement_flags_posn
_atom_site_refinement_flags_adp
Pd1 Pd 0.28089(2) 0.00216(2) 0.72380(2) 0.01838(6) Uani 1 1 d . .
C61 C 0.30596(11) 0.2938(2) 1.10387(13) 0.0337(6) Uani 1 1 d . .
H61A H 0.2986 0.3741 1.1117 0.051 Uiso 1 1 calc R U
H61B H 0.2812 0.2462 1.1248 0.051 Uiso 1 1 calc R U
H61C H 0.3426 0.2760 1.1242 0.051 Uiso 1 1 calc R U
C58 C 0.39346(12) -0.1255(3) 0.87536(14) 0.0441(7) Uani 1 1 d . .
H58A H 0.4254 -0.1500 0.8570 0.066 Uiso 1 1 calc R U
H58B H 0.3753 -0.1921 0.8906 0.066 Uiso 1 1 calc R U
H58C H 0.3694 -0.0856 0.8397 0.066 Uiso 1 1 calc R U
C54 C 0.48373(9) 0.1859(2) 0.77711(12) 0.0247(5) Uani 1 1 d . .
H54 H 0.4688 0.1577 0.8179 0.030 Uiso 1 1 calc R U
C41 C 0.32946(9) -0.0845(2) 0.99213(12) 0.0271(5) Uani 1 1 d . .
H41 H 0.3360 -0.1631 0.9859 0.033 Uiso 1 1 calc R U
C9 C 0.10803(8) -0.1711(2) 0.64266(11) 0.0205(5) Uani 1 1 d . .
C21 C 0.10045(10) 0.0929(2) 0.87541(12) 0.0317(6) Uani 1 1 d . .
H21 H 0.0837 0.0362 0.8411 0.038 Uiso 1 1 calc R U
C67 C 0.33849(13) -0.0776(3) 0.50230(15) 0.0445(8) Uani 1 1 d . .
H67 H 0.3693 -0.0557 0.4836 0.053 Uiso 1 1 calc R U
C29 C 0.02717(11) -0.1783(3) 0.46524(14) 0.0432(7) Uani 1 1 d . .
H29A H 0.0056 -0.2355 0.4845 0.065 Uiso 1 1 calc R U
H29B H 0.0036 -0.1239 0.4380 0.065 Uiso 1 1 calc R U
H29C H 0.0498 -0.2159 0.4361 0.065 Uiso 1 1 calc R U
C64 C 0.24853(10) -0.1385(2) 0.55651(12) 0.0284(5) Uani 1 1 d . .
H64 H 0.2174 -0.1587 0.5749 0.034 Uiso 1 1 calc R U
C22 C 0.06170(12) 0.1131(3) 0.92592(14) 0.0468(8) Uani 1 1 d . .
H22A H 0.0563 0.0420 0.9496 0.070 Uiso 1 1 calc R U
H22B H 0.0764 0.1707 0.9593 0.070 Uiso 1 1 calc R U
H22C H 0.0275 0.1397 0.9013 0.070 Uiso 1 1 calc R U
C33 C 0.38154(8) 0.22820(19) 0.88045(11) 0.0177(5) Uani 1 1 d . .
C49 C 0.38216(9) 0.4560(2) 0.68358(11) 0.0239(5) Uani 1 1 d . .
H49 H 0.3593 0.5133 0.6617 0.029 Uiso 1 1 calc R U
C59 C 0.44951(10) -0.1068(3) 0.98917(14) 0.0410(7) Uani 1 1 d . .
H59A H 0.4798 -0.1331 0.9681 0.061 Uiso 1 1 calc R U
H59B H 0.4622 -0.0542 1.0265 0.061 Uiso 1 1 calc R U
H59C H 0.4321 -0.1721 1.0072 0.061 Uiso 1 1 calc R U
C26 C 0.06007(9) 0.4110(2) 0.63229(12) 0.0297(6) Uani 1 1 d . .
H26A H 0.0523 0.4156 0.5824 0.045 Uiso 1 1 calc R U
H26B H 0.0270 0.3965 0.6507 0.045 Uiso 1 1 calc R U
H26C H 0.0757 0.4829 0.6506 0.045 Uiso 1 1 calc R U
C8 C 0.07802(8) -0.0779(2) 0.67114(10) 0.0193(5) Uani 1 1 d . .
C5 C 0.01845(8) 0.0899(2) 0.72633(11) 0.0228(5) Uani 1 1 d . .
H5 H -0.0021 0.1464 0.7447 0.027 Uiso 1 1 calc R U
C1 C 0.20320(9) 0.0337(2) 0.70727(11) 0.0196(5) Uani 1 1 d . .
C55 C 0.48506(11) 0.0856(2) 0.72834(14) 0.0388(7) Uani 1 1 d . .
H55A H 0.5086 0.0262 0.7507 0.058 Uiso 1 1 calc R U
H55B H 0.4490 0.0549 0.7159 0.058 Uiso 1 1 calc R U
H55C H 0.4985 0.1113 0.6871 0.058 Uiso 1 1 calc R U
C36 C 0.45227(9) 0.3495(2) 0.97252(11) 0.0228(5) Uani 1 1 d . .
H36 H 0.4763 0.3917 1.0044 0.027 Uiso 1 1 calc R U
C52 C 0.34452(10) 0.6112(2) 0.78793(14) 0.0343(6) Uani 1 1 d . .
H52A H 0.3178 0.6466 0.8120 0.051 Uiso 1 1 calc R U
H52B H 0.3803 0.6303 0.8112 0.051 Uiso 1 1 calc R U
H52C H 0.3401 0.6394 0.7409 0.051 Uiso 1 1 calc R U
C24 C 0.09948(9) 0.3139(2) 0.65283(11) 0.0240(5) Uani 1 1 d . .
H24 H 0.0821 0.2413 0.6351 0.029 Uiso 1 1 calc R U
C44 C 0.30984(8) 0.1464(2) 1.01207(11) 0.0209(5) Uani 1 1 d . .
C48 C 0.41945(9) 0.4049(2) 0.64901(11) 0.0248(5) Uani 1 1 d . .
H48 H 0.4231 0.4296 0.6043 0.030 Uiso 1 1 calc R U
C19 C 0.13301(9) 0.2953(2) 0.87211(12) 0.0266(5) Uani 1 1 d . .
H19 H 0.1390 0.2941 0.9206 0.032 Uiso 1 1 calc R U
C12 C 0.15684(10) -0.3545(2) 0.58951(13) 0.0310(6) Uani 1 1 d . .
H12 H 0.1730 -0.4182 0.5715 0.037 Uiso 1 1 calc R U
C23 C 0.15315(12) 0.0424(3) 0.91039(15) 0.0449(7) Uani 1 1 d . .
H23A H 0.1460 -0.0270 0.9349 0.067 Uiso 1 1 calc R U
H23B H 0.1757 0.0240 0.8759 0.067 Uiso 1 1 calc R U
H23C H 0.1714 0.0978 0.9427 0.067 Uiso 1 1 calc R U
C62 C 0.24325(10) 0.3056(2) 0.99282(14) 0.0348(6) Uani 1 1 d . .
H62A H 0.2372 0.3856 1.0031 0.052 Uiso 1 1 calc R U
H62B H 0.2404 0.2956 0.9433 0.052 Uiso 1 1 calc R U
H62C H 0.2165 0.2582 1.0102 0.052 Uiso 1 1 calc R U
C35 C 0.44867(8) 0.3718(2) 0.90316(11) 0.0207(5) Uani 1 1 d . .
H35 H 0.4706 0.4289 0.8880 0.025 Uiso 1 1 calc R U
C47 C 0.45127(9) 0.3185(2) 0.67926(11) 0.0229(5) Uani 1 1 d . .
H47 H 0.4762 0.2834 0.6546 0.027 Uiso 1 1 calc R U
C40 C 0.36197(9) -0.0035(2) 0.96710(11) 0.0214(5) Uani 1 1 d . .
C30 C 0.15504(9) -0.2156(2) 0.76390(12) 0.0242(5) Uani 1 1 d . .
H30 H 0.1527 -0.1315 0.7704 0.029 Uiso 1 1 calc R U
C18 C 0.14693(9) 0.3911(2) 0.83826(12) 0.0251(5) Uani 1 1 d . .
H18 H 0.1632 0.4540 0.8634 0.030 Uiso 1 1 calc R U
C51 C 0.33723(9) 0.4826(2) 0.78740(12) 0.0231(5) Uani 1 1 d . .
H51 H 0.3429 0.4556 0.8358 0.028 Uiso 1 1 calc R U
C10 C 0.14411(9) -0.2385(2) 0.68668(12) 0.0234(5) Uani 1 1 d . .
C2 C 0.31664(8) 0.1160(2) 0.79326(11) 0.0211(5) Uani 1 1 d . .
C16 C 0.11245(8) 0.3042(2) 0.73003(11) 0.0205(5) Uani 1 1 d . .
C25 C 0.15041(10) 0.3285(2) 0.62080(13) 0.0335(6) Uani 1 1 d . .
H25A H 0.1411 0.3346 0.5711 0.050 Uiso 1 1 calc R U
H25B H 0.1690 0.3978 0.6387 0.050 Uiso 1 1 calc R U
H25C H 0.1737 0.2626 0.6321 0.050 Uiso 1 1 calc R U
C20 C 0.11047(9) 0.2009(2) 0.83687(11) 0.0229(5) Uani 1 1 d . .
C28 C 0.09576(13) -0.0268(3) 0.4941(2) 0.0601(10) Uani 1 1 d . .
H28A H 0.0727 0.0230 0.4628 0.090 Uiso 1 1 calc R U
H28B H 0.1148 0.0186 0.5315 0.090 Uiso 1 1 calc R U
H28C H 0.1215 -0.0644 0.4694 0.090 Uiso 1 1 calc R U
C66 C 0.29136(13) -0.0961(3) 0.45954(14) 0.0429(7) Uani 1 1 d . .
H66 H 0.2897 -0.0876 0.4116 0.051 Uiso 1 1 calc R U
C60 C 0.29879(9) 0.2704(2) 1.02679(12) 0.0248(5) Uani 1 1 d . .
H60 H 0.3253 0.3180 1.0069 0.030 Uiso 1 1 calc R U
C53 C 0.28054(9) 0.4487(3) 0.75506(16) 0.0388(7) Uani 1 1 d . .
H53A H 0.2546 0.4869 0.7792 0.058 Uiso 1 1 calc R U
H53B H 0.2745 0.4714 0.7069 0.058 Uiso 1 1 calc R U
H53C H 0.2763 0.3661 0.7584 0.058 Uiso 1 1 calc R U
C6 C -0.00614(9) -0.0078(2) 0.69883(12) 0.0224(5) Uani 1 1 d . .
H6 H -0.0434 -0.0179 0.6981 0.027 Uiso 1 1 calc R U
C31 C 0.11228(10) -0.2706(2) 0.80016(13) 0.0324(6) Uani 1 1 d . .
H31A H 0.0769 -0.2458 0.7783 0.049 Uiso 1 1 calc R U
H31B H 0.1148 -0.3536 0.7971 0.049 Uiso 1 1 calc R U
H31C H 0.1178 -0.2476 0.8482 0.049 Uiso 1 1 calc R U
C39 C 0.35119(8) 0.1123(2) 0.97593(10) 0.0192(5) Uani 1 1 d . .
C57 C 0.40957(10) -0.0455(2) 0.93572(13) 0.0281(5) Uani 1 1 d . .
H57 H 0.4277 0.0220 0.9190 0.034 Uiso 1 1 calc R U
C11 C 0.16835(9) -0.3300(2) 0.65839(13) 0.0284(5) Uani 1 1 d . .
H11 H 0.1931 -0.3761 0.6870 0.034 Uiso 1 1 calc R U
C37 C 0.42076(8) 0.2657(2) 0.99525(11) 0.0205(5) Uani 1 1 d . .
H37 H 0.4236 0.2513 1.0428 0.025 Uiso 1 1 calc R U
C56 C 0.54005(9) 0.2319(2) 0.80233(14) 0.0346(6) Uani 1 1 d . .
H56A H 0.5628 0.1698 0.8227 0.052 Uiso 1 1 calc R U
H56B H 0.5551 0.2639 0.7637 0.052 Uiso 1 1 calc R U
H56C H 0.5381 0.2912 0.8366 0.052 Uiso 1 1 calc R U
C43 C 0.27884(9) 0.0616(2) 1.03607(12) 0.0254(5) Uani 1 1 d . .
H43 H 0.2507 0.0830 1.0601 0.030 Uiso 1 1 calc R U
C46 C 0.44772(8) 0.2815(2) 0.74523(11) 0.0208(5) Uani 1 1 d . .
C68 C 0.34180(11) -0.0906(2) 0.57313(14) 0.0368(6) Uani 1 1 d . .
H68 H 0.3747 -0.0792 0.6023 0.044 Uiso 1 1 calc R U
C50 C 0.37798(8) 0.4238(2) 0.75036(11) 0.0195(5) Uani 1 1 d . .
C32 C 0.21062(10) -0.2528(2) 0.79689(13) 0.0333(6) Uani 1 1 d . .
H32A H 0.2374 -0.2168 0.7731 0.050 Uiso 1 1 calc R U
H32B H 0.2166 -0.2297 0.8450 0.050 Uiso 1 1 calc R U
H32C H 0.2136 -0.3356 0.7938 0.050 Uiso 1 1 calc R U
C7 C 0.02342(8) -0.0914(2) 0.67227(11) 0.0223(5) Uani 1 1 d . .
H7 H 0.0062 -0.1591 0.6545 0.027 Uiso 1 1 calc R U
C27 C 0.06208(9) -0.1157(2) 0.52293(11) 0.0272(5) Uani 1 1 d . .
H27 H 0.0378 -0.0748 0.5500 0.033 Uiso 1 1 calc R U
C63 C 0.29646(9) -0.1204(2) 0.60007(12) 0.0265(5) Uani 1 1 d . .
C65 C 0.24646(12) -0.1271(2) 0.48667(13) 0.0376(6) Uani 1 1 d . .
H65 H 0.2139 -0.1406 0.4572 0.045 Uiso 1 1 calc R U
C14 C 0.09719(9) -0.1940(2) 0.57176(12) 0.0237(5) Uani 1 1 d . .
C13 C 0.12201(9) -0.2868(2) 0.54687(13) 0.0285(5) Uani 1 1 d . .
H13 H 0.1149 -0.3041 0.4996 0.034 Uiso 1 1 calc R U
C42 C 0.28799(9) -0.0521(2) 1.02572(13) 0.0282(5) Uani 1 1 d . .
H42 H 0.2658 -0.1081 1.0416 0.034 Uiso 1 1 calc R U
C17 C 0.13704(8) 0.3949(2) 0.76756(12) 0.0227(5) Uani 1 1 d . .
H17 H 0.1472 0.4602 0.7444 0.027 Uiso 1 1 calc R U
N3 N 0.34511(7) 0.16776(17) 0.83300(9) 0.0195(4) Uani 1 1 d . .
O1 O 0.34110(7) -0.10574(17) 0.70994(9) 0.0354(4) Uani 1 1 d . .
N2 N 0.15701(7) 0.03770(16) 0.70096(9) 0.0189(4) Uani 1 1 d . .
N1 N 0.29620(8) -0.14345(18) 0.67117(10) 0.0269(5) Uani 1 1 d . .
C45 C 0.41161(8) 0.33728(19) 0.78113(11) 0.0179(5) Uani 1 1 d . .
C15 C 0.09971(8) 0.2069(2) 0.76492(11) 0.0191(5) Uani 1 1 d . .
C38 C 0.38506(8) 0.20219(19) 0.95010(11) 0.0181(5) Uani 1 1 d . .
C34 C 0.41331(8) 0.31152(19) 0.85540(11) 0.0177(4) Uani 1 1 d . .
C4 C 0.07299(8) 0.1072(2) 0.72769(10) 0.0186(5) Uani 1 1 d . .
C3 C 0.10186(8) 0.0230(2) 0.69871(11) 0.0183(5) Uani 1 1 d . .

loop_
_atom_site_aniso_label
_atom_site_aniso_U_11
_atom_site_aniso_U_22
_atom_site_aniso_U_33
_atom_site_aniso_U_23
_atom_site_aniso_U_13
_atom_site_aniso_U_12
Pd1 0.01664(9) 0.01956(11) 0.01877(10) -0.00224(7) 0.00215(7) -0.00109(6)
C61 0.0436(15) 0.0249(15) 0.0343(14) -0.0050(12) 0.0118(12) 0.0037(11)
C58 0.0551(18) 0.0433(19) 0.0330(15) -0.0117(13) 0.0039(13) 0.0183(14)
C54 0.0275(12) 0.0227(14) 0.0245(12) 0.0003(10) 0.0061(9) 0.0037(10)
C41 0.0317(12) 0.0153(13) 0.0335(13) -0.0013(10) 0.0020(10) -0.0025(10)
C9 0.0215(11) 0.0164(13) 0.0245(11) -0.0010(9) 0.0063(9) -0.0033(9)
C21 0.0450(15) 0.0276(15) 0.0204(12) 0.0036(11) -0.0019(11) -0.0054(12)
C67 0.0621(19) 0.0297(17) 0.0504(18) -0.0052(14) 0.0362(16) -0.0044(14)
C29 0.0476(16) 0.046(2) 0.0322(15) -0.0047(13) -0.0054(12) -0.0034(14)
C64 0.0378(13) 0.0195(14) 0.0280(13) -0.0034(10) 0.0052(10) -0.0028(10)
C22 0.0581(18) 0.052(2) 0.0321(15) 0.0082(14) 0.0128(13) -0.0127(15)
C33 0.0171(10) 0.0165(12) 0.0196(11) -0.0040(9) 0.0027(8) 0.0000(8)
C49 0.0273(12) 0.0198(13) 0.0229(12) 0.0024(10) -0.0014(9) -0.0022(10)
C59 0.0326(14) 0.048(2) 0.0418(16) -0.0081(14) 0.0037(12) 0.0108(13)
C26 0.0312(13) 0.0329(16) 0.0249(12) 0.0040(11) 0.0039(10) 0.0028(11)
C8 0.0230(11) 0.0191(13) 0.0159(10) 0.0018(9) 0.0026(8) -0.0001(9)
C5 0.0219(11) 0.0269(14) 0.0200(11) -0.0003(10) 0.0049(9) 0.0044(9)
C1 0.0225(12) 0.0191(13) 0.0174(11) -0.0021(9) 0.0034(9) -0.0011(9)
C55 0.0479(16) 0.0276(16) 0.0389(15) -0.0060(12) 0.0003(12) 0.0124(12)
C36 0.0241(11) 0.0209(13) 0.0226(11) -0.0030(10) 0.0011(9) -0.0052(9)
C52 0.0360(14) 0.0257(15) 0.0445(15) -0.0089(12) 0.0163(12) -0.0010(11)
C24 0.0318(12) 0.0218(14) 0.0188(11) -0.0001(10) 0.0052(9) -0.0008(10)
C44 0.0215(11) 0.0197(13) 0.0215(11) 0.0013(9) 0.0027(9) -0.0008(9)
C48 0.0314(12) 0.0248(14) 0.0183(11) -0.0003(10) 0.0037(9) -0.0041(10)
C19 0.0310(12) 0.0278(15) 0.0199(11) -0.0014(10) 0.0002(9) 0.0013(10)
C12 0.0358(13) 0.0193(14) 0.0415(15) -0.0036(11) 0.0176(11) -0.0017(10)
C23 0.0586(18) 0.0299(17) 0.0427(16) 0.0110(14) -0.0033(14) -0.0004(14)
C62 0.0329(13) 0.0264(15) 0.0458(16) 0.0068(12) 0.0085(12) 0.0052(11)
C35 0.0221(11) 0.0184(13) 0.0223(11) -0.0001(9) 0.0053(9) -0.0032(9)
C47 0.0271(11) 0.0236(14) 0.0194(11) -0.0044(10) 0.0077(9) -0.0013(10)
C40 0.0239(11) 0.0205(13) 0.0195(11) -0.0013(9) 0.0019(9) -0.0002(9)
C30 0.0241(11) 0.0209(13) 0.0277(12) 0.0060(10) 0.0042(9) 0.0002(9)
C18 0.0241(11) 0.0213(14) 0.0289(12) -0.0071(10) 0.0009(9) 0.0015(9)
C51 0.0225(11) 0.0237(14) 0.0237(12) 0.0006(10) 0.0051(9) 0.0026(9)
C10 0.0225(11) 0.0182(13) 0.0309(12) 0.0015(10) 0.0087(9) -0.0042(9)
C2 0.0216(11) 0.0222(13) 0.0196(11) 0.0022(10) 0.0037(9) -0.0017(9)
C16 0.0191(10) 0.0200(13) 0.0232(11) -0.0007(10) 0.0052(9) 0.0031(9)
C25 0.0411(14) 0.0332(16) 0.0296(13) 0.0067(12) 0.0164(11) 0.0094(12)
C20 0.0259(11) 0.0224(14) 0.0203(11) -0.0012(10) 0.0027(9) 0.0017(9)
C28 0.0430(17) 0.050(2) 0.081(2) 0.0357(19) -0.0112(16) -0.0106(15)
C66 0.070(2) 0.0297(17) 0.0323(14) -0.0015(13) 0.0182(14) 0.0022(14)
C60 0.0255(11) 0.0185(13) 0.0319(13) 0.0015(10) 0.0092(10) 0.0009(9)
C53 0.0238(12) 0.0328(17) 0.0604(18) -0.0084(15) 0.0082(12) 0.0020(11)
C6 0.0169(10) 0.0274(14) 0.0229(11) 0.0005(10) 0.0028(9) -0.0003(9)
C31 0.0357(14) 0.0290(16) 0.0341(14) 0.0036(12) 0.0108(11) -0.0031(11)
C39 0.0220(11) 0.0187(13) 0.0164(10) 0.0000(9) 0.0014(8) -0.0020(9)
C57 0.0333(13) 0.0199(14) 0.0329(13) -0.0033(11) 0.0110(11) 0.0024(10)
C11 0.0283(12) 0.0167(13) 0.0419(15) 0.0066(11) 0.0111(11) 0.0018(10)
C37 0.0242(11) 0.0198(13) 0.0174(11) 0.0003(9) 0.0029(9) -0.0004(9)
C56 0.0279(13) 0.0342(17) 0.0409(15) -0.0003(13) 0.0022(11) 0.0065(11)
C43 0.0224(11) 0.0256(15) 0.0296(13) 0.0024(11) 0.0084(9) -0.0018(10)
C46 0.0214(11) 0.0190(13) 0.0218(11) -0.0032(9) 0.0022(9) -0.0022(9)
C68 0.0358(14) 0.0316(16) 0.0457(16) -0.0113(13) 0.0149(12) -0.0026(11)
C50 0.0191(10) 0.0170(13) 0.0221(11) -0.0013(9) 0.0017(9) -0.0025(9)
C32 0.0313(13) 0.0340(17) 0.0341(14) 0.0100(12) 0.0030(11) 0.0045(11)
C7 0.0211(11) 0.0232(14) 0.0221(11) -0.0006(10) 0.0015(9) -0.0038(9)
C27 0.0314(12) 0.0290(15) 0.0210(12) -0.0028(10) 0.0034(10) 0.0003(10)
C63 0.0338(13) 0.0171(13) 0.0303(13) -0.0054(10) 0.0104(10) 0.0010(10)
C65 0.0542(17) 0.0286(16) 0.0291(14) -0.0040(12) 0.0030(12) 0.0033(13)
C14 0.0260(11) 0.0197(13) 0.0267(12) -0.0022(10) 0.0080(9) -0.0047(9)
C13 0.0341(13) 0.0236(14) 0.0295(13) -0.0062(11) 0.0101(10) -0.0054(10)
C42 0.0283(12) 0.0217(14) 0.0351(14) 0.0024(11) 0.0057(10) -0.0063(10)
C17 0.0210(11) 0.0175(13) 0.0306(12) 0.0007(10) 0.0068(9) 0.0016(9)
N3 0.0194(9) 0.0190(11) 0.0207(9) 0.0018(8) 0.0052(8) -0.0006(8)
O1 0.0279(9) 0.0388(12) 0.0376(10) -0.0117(9) -0.0014(7) 0.0118(8)
N2 0.0236(10) 0.0155(10) 0.0178(9) 0.0003(8) 0.0042(7) -0.0008(8)
N1 0.0318(11) 0.0220(12) 0.0261(10) -0.0040(9) 0.0022(8) 0.0046(9)
C45 0.0183(10) 0.0173(12) 0.0181(11) -0.0013(9) 0.0026(8) -0.0056(8)
C15 0.0170(10) 0.0200(13) 0.0204(11) -0.0012(9) 0.0035(8) 0.0029(9)
C38 0.0196(10) 0.0154(12) 0.0202(11) 0.0000(9) 0.0060(8) 0.0020(8)
C34 0.0183(10) 0.0150(12) 0.0200(11) 0.0003(9) 0.0040(8) 0.0016(8)
C4 0.0222(11) 0.0191(13) 0.0147(10) 0.0029(9) 0.0031(8) 0.0022(9)
C3 0.0162(10) 0.0228(13) 0.0159(10) 0.0040(9) 0.0024(8) 0.0008(8)

loop_
_atom_type_symbol
_atom_type_description
_atom_type_scat_dispersion_real
_atom_type_scat_dispersion_imag
_atom_type_scat_source
C C 0.0033 0.0016 'International Tables Vol C Tables 4.2.6.8 and 6.1.1.4'
H H 0.0000 0.0000 'International Tables Vol C Tables 4.2.6.8 and 6.1.1.4'
N N 0.0061 0.0033 'International Tables Vol C Tables 4.2.6.8 and 6.1.1.4'
O O 0.0106 0.0060 'International Tables Vol C Tables 4.2.6.8 and 6.1.1.4'
Pd Pd -0.9988 1.0072 'International Tables Vol C Tables 4.2.6.8 and 6.1.1.4'

loop_
_geom_angle_atom_site_label_1
_geom_angle_atom_site_label_2
_geom_angle_atom_site_label_3
_geom_angle
C1 Pd1 C2 108.60(9)
C1 Pd1 O1 147.30(8)
C2 Pd1 O1 103.56(8)
C1 Pd1 N1 109.21(9)
C2 Pd1 N1 141.86(8)
O1 Pd1 N1 38.33(7)
C60 C61 H61A 109.5
C60 C61 H61B 109.5
H61A C61 H61B 109.5
C60 C61 H61C 109.5
H61A C61 H61C 109.5
H61B C61 H61C 109.5
C57 C58 H58A 109.5
C57 C58 H58B 109.5
H58A C58 H58B 109.5
C57 C58 H58C 109.5
H58A C58 H58C 109.5
H58B C58 H58C 109.5
C46 C54 C55 112.09(19)
C46 C54 C56 110.2(2)
C55 C54 C56 111.6(2)
C46 C54 H54 107.6
C55 C54 H54 107.6
C56 C54 H54 107.6
C42 C41 C40 121.1(2)
C42 C41 H41 119.4
C40 C41 H41 119.4
C10 C9 C14 121.2(2)
C10 C9 C8 120.0(2)
C14 C9 C8 118.7(2)
C20 C21 C22 111.9(2)
C20 C21 C23 110.5(2)
C22 C21 C23 111.7(2)
C20 C21 H21 107.5
C22 C21 H21 107.5
C23 C21 H21 107.5
C66 C67 C68 121.0(3)
C66 C67 H67 119.5
C68 C67 H67 119.5
C27 C29 H29A 109.5
C27 C29 H29B 109.5
H29A C29 H29B 109.5
C27 C29 H29C 109.5
H29A C29 H29C 109.5
H29B C29 H29C 109.5
C65 C64 C63 120.0(2)
C65 C64 H64 120.0
C63 C64 H64 120.0
C21 C22 H22A 109.5
C21 C22 H22B 109.5
H22A C22 H22B 109.5
C21 C22 H22C 109.5
H22A C22 H22C 109.5
H22B C22 H22C 109.5
C38 C33 C34 123.0(2)
C38 C33 N3 118.99(19)
C34 C33 N3 118.02(19)
C48 C49 C50 120.4(2)
C48 C49 H49 119.8
C50 C49 H49 119.8
C57 C59 H59A 109.5
C57 C59 H59B 109.5
H59A C59 H59B 109.5
C57 C59 H59C 109.5
H59A C59 H59C 109.5
H59B C59 H59C 109.5
C24 C26 H26A 109.5
C24 C26 H26B 109.5
H26A C26 H26B 109.5
C24 C26 H26C 109.5
H26A C26 H26C 109.5
H26B C26 H26C 109.5
C7 C8 C3 117.3(2)
C7 C8 C9 119.1(2)
C3 C8 C9 123.53(19)
C6 C5 C4 121.1(2)
C6 C5 H5 119.4
C4 C5 H5 119.4
N2 C1 Pd1 170.9(2)
C54 C55 H55A 109.5
C54 C55 H55B 109.5
H55A C55 H55B 109.5
C54 C55 H55C 109.5
H55A C55 H55C 109.5
H55B C55 H55C 109.5
C37 C36 C35 120.1(2)
C37 C36 H36 120.0
C35 C36 H36 120.0
C51 C52 H52A 109.5
C51 C52 H52B 109.5
H52A C52 H52B 109.5
C51 C52 H52C 109.5
H52A C52 H52C 109.5
H52B C52 H52C 109.5
C16 C24 C26 110.88(19)
C16 C24 C25 110.96(19)
C26 C24 C25 111.3(2)
C16 C24 H24 107.8
C26 C24 H24 107.8
C25 C24 H24 107.8
C43 C44 C39 118.0(2)
C43 C44 C60 119.3(2)
C39 C44 C60 122.8(2)
C47 C48 C49 120.2(2)
C47 C48 H48 119.9
C49 C48 H48 119.9
C18 C19 C20 121.5(2)
C18 C19 H19 119.2
C20 C19 H19 119.2
C13 C12 C11 120.3(2)
C13 C12 H12 119.8
C11 C12 H12 119.8
C21 C23 H23A 109.5
C21 C23 H23B 109.5
H23A C23 H23B 109.5
C21 C23 H23C 109.5
H23A C23 H23C 109.5
H23B C23 H23C 109.5
C60 C62 H62A 109.5
C60 C62 H62B 109.5
H62A C62 H62B 109.5
C60 C62 H62C 109.5
H62A C62 H62C 109.5
H62B C62 H62C 109.5
C36 C35 C34 121.0(2)
C36 C35 H35 119.5
C34 C35 H35 119.5
C48 C47 C46 121.5(2)
C48 C47 H47 119.3
C46 C47 H47 119.3
C41 C40 C39 118.6(2)
C41 C40 C57 118.1(2)
C39 C40 C57 123.2(2)
C32 C30 C31 110.6(2)
C32 C30 C10 113.1(2)
C31 C30 C10 111.05(19)
C32 C30 H30 107.3
C31 C30 H30 107.3
C10 C30 H30 107.3
C19 C18 C17 119.7(2)
C19 C18 H18 120.2
C17 C18 H18 120.2
C50 C51 C52 111.33(19)
C50 C51 C53 110.0(2)
C52 C51 C53 111.5(2)
C50 C51 H51 108.0
C52 C51 H51 108.0
C53 C51 H51 108.0
C11 C10 C9 117.9(2)
C11 C10 C30 120.7(2)
C9 C10 C30 121.4(2)
N3 C2 Pd1 167.3(2)
C17 C16 C15 118.7(2)
C17 C16 C24 119.4(2)
C15 C16 C24 121.9(2)
C24 C25 H25A 109.5
C24 C25 H25B 109.5
H25A C25 H25B 109.5
C24 C25 H25C 109.5
H25A C25 H25C 109.5
H25B C25 H25C 109.5
C19 C20 C15 118.1(2)
C19 C20 C21 120.1(2)
C15 C20 C21 121.7(2)
C27 C28 H28A 109.5
C27 C28 H28B 109.5
H28A C28 H28B 109.5
C27 C28 H28C 109.5
H28A C28 H28C 109.5
H28B C28 H28C 109.5
C67 C66 C65 119.6(3)
C67 C66 H66 120.2
C65 C66 H66 120.2
C44 C60 C62 111.1(2)
C44 C60 C61 111.4(2)
C62 C60 C61 110.7(2)
C44 C60 H60 107.8
C62 C60 H60 107.8
C61 C60 H60 107.8
C51 C53 H53A 109.5
C51 C53 H53B 109.5
H53A C53 H53B 109.5
C51 C53 H53C 109.5
H53A C53 H53C 109.5
H53B C53 H53C 109.5
C5 C6 C7 120.1(2)
C5 C6 H6 120.0
C7 C6 H6 120.0
C30 C31 H31A 109.5
C30 C31 H31B 109.5
H31A C31 H31B 109.5
C30 C31 H31C 109.5
H31A C31 H31C 109.5
H31B C31 H31C 109.5
C40 C39 C44 120.7(2)
C40 C39 C38 120.50(19)
C44 C39 C38 118.7(2)
C40 C57 C58 112.6(2)
C40 C57 C59 110.7(2)
C58 C57 C59 108.9(2)
C40 C57 H57 108.2
C58 C57 H57 108.2
C59 C57 H57 108.2
C12 C11 C10 121.1(2)
C12 C11 H11 119.5
C10 C11 H11 119.5
C36 C37 C38 121.6(2)
C36 C37 H37 119.2
C38 C37 H37 119.2
C54 C56 H56A 109.5
C54 C56 H56B 109.5
H56A C56 H56B 109.5
C54 C56 H56C 109.5
H56A C56 H56C 109.5
H56B C56 H56C 109.5
C42 C43 C44 121.7(2)
C42 C43 H43 119.1
C44 C43 H43 119.1
C47 C46 C45 118.0(2)
C47 C46 C54 120.0(2)
C45 C46 C54 122.0(2)
C63 C68 C67 119.1(3)
C63 C68 H68 120.5
C67 C68 H68 120.5
C49 C50 C45 118.6(2)
C49 C50 C51 119.3(2)
C45 C50 C51 122.12(19)
C30 C32 H32A 109.5
C30 C32 H32B 109.5
H32A C32 H32B 109.5
C30 C32 H32C 109.5
H32A C32 H32C 109.5
H32B C32 H32C 109.5
C6 C7 C8 121.3(2)
C6 C7 H7 119.3
C8 C7 H7 119.3
C28 C27 C14 110.3(2)
C28 C27 C29 110.3(2)
C14 C27 C29 113.7(2)
C28 C27 H27 107.4
C14 C27 H27 107.4
C29 C27 H27 107.4
C68 C63 C64 119.8(2)
C68 C63 N1 123.6(2)
C64 C63 N1 116.4(2)
C66 C65 C64 120.4(3)
C66 C65 H65 119.8
C64 C65 H65 119.8
C13 C14 C9 118.1(2)
C13 C14 C27 120.2(2)
C9 C14 C27 121.5(2)
C12 C13 C14 121.3(2)
C12 C13 H13 119.4
C14 C13 H13 119.4
C43 C42 C41 119.8(2)
C43 C42 H42 120.1
C41 C42 H42 120.1
C18 C17 C16 120.9(2)
C18 C17 H17 119.6
C16 C17 H17 119.6
C2 N3 C33 177.6(2)
N1 O1 Pd1 72.25(11)
C1 N2 C3 169.7(2)
O1 N1 C63 111.57(19)
O1 N1 Pd1 69.42(11)
C63 N1 Pd1 111.53(15)
C46 C45 C50 121.2(2)
C46 C45 C34 118.65(19)
C50 C45 C34 119.87(19)
C16 C15 C20 121.0(2)
C16 C15 C4 121.28(19)
C20 C15 C4 117.7(2)
C37 C38 C33 117.0(2)
C37 C38 C39 120.64(19)
C33 C38 C39 122.33(19)
C35 C34 C33 117.30(19)
C35 C34 C45 118.96(19)
C33 C34 C45 123.74(19)
C5 C4 C3 117.8(2)
C5 C4 C15 119.9(2)
C3 C4 C15 121.97(19)
C8 C3 N2 119.0(2)
C8 C3 C4 122.24(19)
N2 C3 C4 118.7(2)

loop_
_geom_bond_atom_site_label_1
_geom_bond_atom_site_label_2
_geom_bond_distance
Pd1 C1 1.985(2)
Pd1 C2 2.033(2)
Pd1 O1 2.0371(17)
Pd1 N1 2.072(2)
C61 C60 1.536(3)
C61 H61A 0.9800
C61 H61B 0.9800
C61 H61C 0.9800
C58 C57 1.528(4)
C58 H58A 0.9800
C58 H58B 0.9800
C58 H58C 0.9800
C54 C46 1.524(3)
C54 C55 1.529(3)
C54 C56 1.539(3)
C54 H54 1.0000
C41 C42 1.382(3)
C41 C40 1.399(3)
C41 H41 0.9500
C9 C10 1.409(3)
C9 C14 1.416(3)
C9 C8 1.494(3)
C21 C20 1.524(3)
C21 C22 1.525(4)
C21 C23 1.531(4)
C21 H21 1.0000
C67 C66 1.375(4)
C67 C68 1.402(4)
C67 H67 0.9500
C29 C27 1.526(3)
C29 H29A 0.9800
C29 H29B 0.9800
C29 H29C 0.9800
C64 C65 1.384(3)
C64 C63 1.397(3)
C64 H64 0.9500
C22 H22A 0.9800
C22 H22B 0.9800
C22 H22C 0.9800
C33 C38 1.404(3)
C33 C34 1.407(3)
C33 N3 1.408(3)
C49 C48 1.387(3)
C49 C50 1.396(3)
C49 H49 0.9500
C59 C57 1.531(4)
C59 H59A 0.9800
C59 H59B 0.9800
C59 H59C 0.9800
C26 C24 1.532(3)
C26 H26A 0.9800
C26 H26B 0.9800
C26 H26C 0.9800
C8 C7 1.399(3)
C8 C3 1.405(3)
C5 C6 1.379(3)
C5 C4 1.396(3)
C5 H5 0.9500
C1 N2 1.161(3)
C55 H55A 0.9800
C55 H55B 0.9800
C55 H55C 0.9800
C36 C37 1.387(3)
C36 C35 1.389(3)
C36 H36 0.9500
C52 C51 1.523(3)
C52 H52A 0.9800
C52 H52B 0.9800
C52 H52C 0.9800
C24 C16 1.520(3)
C24 C25 1.534(3)
C24 H24 1.0000
C44 C43 1.398(3)
C44 C39 1.416(3)
C44 C60 1.521(3)
C48 C47 1.377(3)
C48 H48 0.9500
C19 C18 1.384(4)
C19 C20 1.388(3)
C19 H19 0.9500
C12 C13 1.379(4)
C12 C11 1.383(4)
C12 H12 0.9500
C23 H23A 0.9800
C23 H23B 0.9800
C23 H23C 0.9800
C62 C60 1.525(3)
C62 H62A 0.9800
C62 H62B 0.9800
C62 H62C 0.9800
C35 C34 1.395(3)
C35 H35 0.9500
C47 C46 1.394(3)
C47 H47 0.9500
C40 C39 1.406(3)
C40 C57 1.523(3)
C30 C32 1.527(3)
C30 C31 1.533(3)
C30 C10 1.537(3)
C30 H30 1.0000
C18 C17 1.387(3)
C18 H18 0.9500
C51 C50 1.523(3)
C51 C53 1.537(3)
C51 H51 1.0000
C10 C11 1.399(3)
C2 N3 1.158(3)
C16 C17 1.393(3)
C16 C15 1.400(3)
C25 H25A 0.9800
C25 H25B 0.9800
C25 H25C 0.9800
C20 C15 1.413(3)
C28 C27 1.517(4)
C28 H28A 0.9800
C28 H28B 0.9800
C28 H28C 0.9800
C66 C65 1.381(4)
C66 H66 0.9500
C60 H60 1.0000
C53 H53A 0.9800
C53 H53B 0.9800
C53 H53C 0.9800
C6 C7 1.388(3)
C6 H6 0.9500
C31 H31A 0.9800
C31 H31B 0.9800
C31 H31C 0.9800
C39 C38 1.501(3)
C57 H57 1.0000
C11 H11 0.9500
C37 C38 1.391(3)
C37 H37 0.9500
C56 H56A 0.9800
C56 H56B 0.9800
C56 H56C 0.9800
C43 C42 1.378(4)
C43 H43 0.9500
C46 C45 1.406(3)
C68 C63 1.385(3)
C68 H68 0.9500
C50 C45 1.406(3)
C32 H32A 0.9800
C32 H32B 0.9800
C32 H32C 0.9800
C7 H7 0.9500
C27 C14 1.522(3)
C27 H27 1.0000
C63 N1 1.436(3)
C65 H65 0.9500
C14 C13 1.388(3)
C13 H13 0.9500
C42 H42 0.9500
C17 H17 0.9500
O1 N1 1.349(3)
N2 C3 1.405(3)
C45 C34 1.497(3)
C15 C4 1.492(3)
C4 C3 1.405(3)
